data_4087097
loop_
_publ_author_name
'Man\&sen, Manfred'
'Lauterbach, Nicolai'
'Woriescheck, Tim'
'Schmidtmann, Marc'
'Beckhaus, R\"udiger'

_publ_section_title
;
 Reactions of Secondary Amines with Bis(\h5:\h1-pentafulvene)titanium
 Complexes: Formation of Titanium Amides and Titanaaziridines
;
_journal_issue 4
_journal_name_full Organometallics
_journal_page_first 867
_journal_paper_doi 10.1021/acs.organomet.6b00915
_journal_volume 36
_journal_year 2017
_chemical_formula_structural Ti2(C15H19)4(C16H10)
_chemical_formula_sum 'C76 H86 Ti2'
_chemical_formula_weight 1095.24
_space_group_crystal_system monoclinic
_space_group_IT_number 14
_space_group_name_Hall '-P 2ybc'
_space_group_name_H-M_alt 'P 1 21/c 1'
_symmetry_space_group_name_Hall '-P 2ybc'
_symmetry_space_group_name_H-M 'P 1 21/c 1'
_atom_sites_solution_hydrogens difmap
_atom_sites_solution_primary direct
_atom_sites_solution_secondary difmap
_audit_creation_method SHELXL-2014/7
_cell_angle_alpha 90
_cell_angle_beta 102.7831(16)
_cell_angle_gamma 90
_cell_formula_units_Z 2
_cell_length_a 12.7939(7)
_cell_length_b 16.5637(9)
_cell_length_c 13.3367(7)
_cell_measurement_reflns_used 9919
_cell_measurement_temperature 120(2)
_cell_measurement_theta_max 29.99
_cell_measurement_theta_min 2.46
_cell_volume 2756.2(3)
_computing_cell_refinement 'Bruker SAINT V8.34A'
_computing_data_collection 'Bruker APEX2'
_computing_data_reduction 'Bruker SAINT V8.34A'
_computing_structure_refinement 'SHELXL-2014/7 (Sheldrick, 2014)'
_computing_structure_solution 'SHELXS-2013/1 (Sheldrick, 2013)'
_diffrn_ambient_temperature 120(2)
_diffrn_measured_fraction_theta_full 1.000
_diffrn_measured_fraction_theta_max 1.000
_diffrn_measurement_device_type 'Bruker APEX-II CCD'
_diffrn_measurement_method '\f and \w scans'
_diffrn_radiation_type MoK\a
_diffrn_radiation_wavelength 0.71073
_diffrn_reflns_av_R_equivalents 0.0379
_diffrn_reflns_av_unetI/netI 0.0210
_diffrn_reflns_Laue_measured_fraction_full 1.000
_diffrn_reflns_Laue_measured_fraction_max 1.000
_diffrn_reflns_limit_h_max 18
_diffrn_reflns_limit_h_min -18
_diffrn_reflns_limit_k_max 23
_diffrn_reflns_limit_k_min -23
_diffrn_reflns_limit_l_max 18
_diffrn_reflns_limit_l_min -18
_diffrn_reflns_number 80722
_diffrn_reflns_point_group_measured_fraction_full 1.000
_diffrn_reflns_point_group_measured_fraction_max 1.000
_diffrn_reflns_theta_full 25.242
_diffrn_reflns_theta_max 30.034
_diffrn_reflns_theta_min 1.632
_diffrn_source 'sealed tube'
_exptl_absorpt_coefficient_mu 0.337
_exptl_absorpt_correction_T_max 1.0000
_exptl_absorpt_correction_T_min 0.9508
_exptl_absorpt_correction_type multi-scan
_exptl_absorpt_process_details 'SADABS-2012/1 (Sheldrick)'
_exptl_crystal_colour 'dark green brown'
_exptl_crystal_density_diffrn 1.320
_exptl_crystal_description block
_exptl_crystal_F_000 1172
_exptl_crystal_size_max 0.300
_exptl_crystal_size_mid 0.120
_exptl_crystal_size_min 0.100
_refine_diff_density_max 0.419
_refine_diff_density_min -0.265
_refine_diff_density_rms 0.058
_refine_ls_extinction_method none
_refine_ls_goodness_of_fit_ref 1.082
_refine_ls_hydrogen_treatment constr
_refine_ls_matrix_type full
_refine_ls_number_parameters 389
_refine_ls_number_reflns 8048
_refine_ls_number_restraints 17
_refine_ls_restrained_S_all 1.082
_refine_ls_R_factor_all 0.0513
_refine_ls_R_factor_gt 0.0378
_refine_ls_shift/su_max 0.001
_refine_ls_shift/su_mean 0.000
_refine_ls_structure_factor_coef Fsqd
_refine_ls_weighting_details 'w=1/[\s^2^(Fo^2^)+(0.0500P)^2^+1.0000P] where P=(Fo^2^+2Fc^2^)/3'
_refine_ls_weighting_scheme calc
_refine_ls_wR_factor_gt 0.0937
_refine_ls_wR_factor_ref 0.1013
_reflns_Friedel_coverage 0.000
_reflns_number_gt 6572
_reflns_number_total 8048
_reflns_threshold_expression 'I > 2\s(I)'
_cod_data_source_file om6b00915_si_002.cif
_cod_data_source_block 7
_cod_database_code 4087097
_shelx_shelxl_version_number 2014/7
_shelx_space_group_comment
;
The symmetry employed for this shelxl refinement is uniquely defined
by the following loop, which should always be used as a source of
symmetry information in preference to the above space-group names.
They are only intended as comments.
;
_shelx_estimated_absorpt_t_min 0.906
_shelx_estimated_absorpt_t_max 0.967

loop_
_space_group_symop_operation_xyz
'x, y, z'
'-x, y+1/2, -z+1/2'
'-x, -y, -z'
'x, -y-1/2, z-1/2'

loop_
_atom_site_label
_atom_site_type_symbol
_atom_site_fract_x
_atom_site_fract_y
_atom_site_fract_z
_atom_site_U_iso_or_equiv
_atom_site_adp_type
_atom_site_occupancy
_atom_site_site_symmetry_order
_atom_site_calc_flag
_atom_site_refinement_flags_posn
_atom_site_refinement_flags_adp
_atom_site_refinement_flags_occupancy
_atom_site_disorder_assembly
_atom_site_disorder_group
Ti1A Ti 0.55301(6) 0.50238(2) 0.36146(3) 0.01099(9) Uani 0.852(3) 1 d . . P A 1
Ti1B Ti 0.5239(3) 0.50935(15) 0.3488(2) 0.0160(6) Uiso 0.148(3) 1 d . . P A 2
C1 C 0.60158(10) 0.40893(7) 0.23672(9) 0.0159(2) Uani 1 1 d . . . . .
C2 C 0.49157(10) 0.42901(7) 0.20095(9) 0.0177(2) Uani 1 1 d . . . . .
H2 H 0.4618 0.4568 0.1389 0.021 Uiso 1 1 calc R U . A 1
C3 C 0.43372(10) 0.40085(8) 0.27277(10) 0.0215(3) Uani 1 1 d . . . . .
H3 H 0.3588 0.4062 0.2674 0.026 Uiso 1 1 calc R U . A 1
C4 C 0.50663(11) 0.36361(7) 0.35311(10) 0.0214(3) Uani 1 1 d . . . . .
H4 H 0.4895 0.3389 0.4117 0.026 Uiso 1 1 calc R U . A 1
C5 C 0.61001(11) 0.36899(7) 0.33241(10) 0.0194(2) Uani 1 1 d . . . . .
H5 H 0.6743 0.3492 0.3753 0.023 Uiso 1 1 calc R U . A 1
C6 C 0.69095(10) 0.42162(7) 0.18012(9) 0.0169(2) Uani 1 1 d . . . . .
H6 H 0.7206 0.4770 0.1971 0.020 Uiso 1 1 calc R U . . .
C7 C 0.78425(10) 0.36064(8) 0.21229(10) 0.0223(3) Uani 1 1 d . . . . .
H7 H 0.8111 0.3623 0.2886 0.027 Uiso 1 1 calc R U . . .
C8 C 0.87526(11) 0.38427(10) 0.15962(12) 0.0298(3) Uani 1 1 d . . . . .
H8A H 0.9006 0.4394 0.1810 0.036 Uiso 1 1 calc R U . . .
H8B H 0.9362 0.3466 0.1810 0.036 Uiso 1 1 calc R U . . .
C9 C 0.83579(11) 0.38141(8) 0.04261(11) 0.0243(3) Uani 1 1 d . . . . .
H9 H 0.8954 0.3970 0.0090 0.029 Uiso 1 1 calc R U . . .
C10 C 0.74181(12) 0.43994(8) 0.00981(11) 0.0249(3) Uani 1 1 d . . . . .
H10A H 0.7159 0.4382 -0.0658 0.030 Uiso 1 1 calc R U . . .
H10B H 0.7658 0.4957 0.0295 0.030 Uiso 1 1 calc R U . . .
C11 C 0.65046(10) 0.41654(7) 0.06203(9) 0.0189(2) Uani 1 1 d . . . . .
H11 H 0.5892 0.4548 0.0398 0.023 Uiso 1 1 calc R U . . .
C12 C 0.74687(12) 0.27483(8) 0.17917(11) 0.0251(3) Uani 1 1 d . . . . .
H12A H 0.8071 0.2365 0.2007 0.030 Uiso 1 1 calc R U . . .
H12B H 0.6885 0.2587 0.2129 0.030 Uiso 1 1 calc R U . . .
C13 C 0.79785(11) 0.29547(8) 0.00980(11) 0.0253(3) Uani 1 1 d . . . . .
H13A H 0.8583 0.2571 0.0297 0.030 Uiso 1 1 calc R U . . .
H13B H 0.7720 0.2932 -0.0658 0.030 Uiso 1 1 calc R U . . .
C14 C 0.61306(10) 0.33051(8) 0.03062(10) 0.0218(3) Uani 1 1 d . . . . .
H14A H 0.5544 0.3151 0.0644 0.026 Uiso 1 1 calc R U . . .
H14B H 0.5853 0.3280 -0.0447 0.026 Uiso 1 1 calc R U . . .
C15 C 0.70694(11) 0.27176(8) 0.06240(11) 0.0233(3) Uani 1 1 d . . . . .
H15 H 0.6823 0.2158 0.0412 0.028 Uiso 1 1 calc R U . . .
C16 C 0.64168(9) 0.63643(7) 0.40048(9) 0.0141(2) Uani 1 1 d . . . . .
C17 C 0.53011(10) 0.65004(7) 0.37090(9) 0.0165(2) Uani 1 1 d . . . . .
H17 H 0.4870 0.6726 0.4133 0.020 Uiso 1 1 calc R U . A 1
C18 C 0.49295(10) 0.62458(8) 0.26781(9) 0.0193(2) Uani 1 1 d . . . . .
H18 H 0.4211 0.6272 0.2292 0.023 Uiso 1 1 calc R U . A 1
C19 C 0.58106(10) 0.59476(7) 0.23282(9) 0.0179(2) Uani 1 1 d . . . . .
H19 H 0.5799 0.5753 0.1656 0.022 Uiso 1 1 calc R U . A 1
C20 C 0.67199(10) 0.59878(7) 0.31537(9) 0.0161(2) Uani 1 1 d . . . . .
H20 H 0.7416 0.5795 0.3141 0.019 Uiso 1 1 calc R U . A 1
C21 C 0.71502(9) 0.66117(7) 0.50076(9) 0.0145(2) Uani 1 1 d . . . . .
H21 H 0.7026 0.6230 0.5551 0.017 Uiso 1 1 calc R U . . .
C22 C 0.83489(9) 0.65663(7) 0.49834(9) 0.0174(2) Uani 1 1 d . . . . .
H22 H 0.8511 0.6018 0.4744 0.021 Uiso 1 1 calc R U . . .
C23 C 0.90242(10) 0.67089(8) 0.60721(10) 0.0221(3) Uani 1 1 d . . . . .
H23A H 0.8848 0.6297 0.6546 0.027 Uiso 1 1 calc R U . . .
H23B H 0.9795 0.6661 0.6071 0.027 Uiso 1 1 calc R U . . .
C24 C 0.87919(10) 0.75524(8) 0.64382(10) 0.0216(3) Uani 1 1 d . . . . .
H24 H 0.9226 0.7644 0.7150 0.026 Uiso 1 1 calc R U . . .
C25 C 0.75978(11) 0.76202(9) 0.64338(10) 0.0243(3) Uani 1 1 d . . . . .
H25A H 0.7443 0.8164 0.6673 0.029 Uiso 1 1 calc R U . . .
H25B H 0.7407 0.7217 0.6912 0.029 Uiso 1 1 calc R U . . .
C26 C 0.69218(10) 0.74755(7) 0.53449(10) 0.0192(2) Uani 1 1 d . . . . .
H26 H 0.6144 0.7527 0.5351 0.023 Uiso 1 1 calc R U . . .
C27 C 0.86474(11) 0.72068(8) 0.42596(10) 0.0235(3) Uani 1 1 d . . . . .
H27A H 0.9418 0.7161 0.4256 0.028 Uiso 1 1 calc R U . . .
H27B H 0.8230 0.7114 0.3550 0.028 Uiso 1 1 calc R U . . .
C28 C 0.90778(12) 0.81926(8) 0.57089(11) 0.0263(3) Uani 1 1 d . . . . .
H28A H 0.8929 0.8738 0.5947 0.032 Uiso 1 1 calc R U . . .
H28B H 0.9851 0.8159 0.5710 0.032 Uiso 1 1 calc R U . . .
C29 C 0.72154(12) 0.81033(8) 0.46090(11) 0.0262(3) Uani 1 1 d . . . . .
H29A H 0.6789 0.8006 0.3904 0.031 Uiso 1 1 calc R U . . .
H29B H 0.7043 0.8651 0.4822 0.031 Uiso 1 1 calc R U . . .
C30 C 0.84114(12) 0.80511(8) 0.46155(11) 0.0258(3) Uani 1 1 d . . . . .
H30 H 0.8599 0.8465 0.4139 0.031 Uiso 1 1 calc R U . . .
C31A C 0.55243(13) 0.49051(10) 0.53416(17) 0.0124(3) Uani 0.852(3) 1 d D . P A 1
C32A C 0.64528(10) 0.47950(8) 0.50752(10) 0.0133(3) Uani 0.852(3) 1 d D . P A 1
C33A C 0.75011(13) 0.46007(8) 0.57111(11) 0.0144(3) Uani 0.852(3) 1 d D . P A 1
C34A C 0.83676(12) 0.44879(9) 0.52452(13) 0.0198(3) Uani 0.852(3) 1 d D . P A 1
H34A H 0.8258 0.4520 0.4518 0.024 Uiso 0.852(3) 1 calc R U P A 1
C35A C 0.93843(18) 0.43296(12) 0.58316(16) 0.0279(4) Uani 0.852(3) 1 d D . P A 1
H35A H 0.9963 0.4254 0.5501 0.033 Uiso 0.852(3) 1 calc R U P A 1
C36A C 0.9568(3) 0.4280(3) 0.6891(2) 0.0268(12) Uani 0.852(3) 1 d D . P A 1
H36A H 1.0270 0.4185 0.7289 0.032 Uiso 0.852(3) 1 calc R U P A 1
C37A C 0.87138(17) 0.43725(13) 0.73664(18) 0.0274(4) Uani 0.852(3) 1 d D . P A 1
H37A H 0.8827 0.4323 0.8092 0.033 Uiso 0.852(3) 1 calc R U P A 1
C38A C 0.76906(13) 0.45368(9) 0.67843(13) 0.0199(3) Uani 0.852(3) 1 d D . P A 1
H38A H 0.7114 0.4606 0.7119 0.024 Uiso 0.852(3) 1 calc R U P A 1
C31B C 0.4341(14) 0.5084(12) 0.4884(11) 0.043(6) Uiso 0.148(3) 1 d D . P A 2
C32B C 0.3814(6) 0.5230(5) 0.3964(6) 0.0170(17) Uiso 0.148(3) 1 d D . P A 2
C33B C 0.2649(6) 0.5384(5) 0.3695(7) 0.0141(17) Uiso 0.148(3) 1 d D . P A 2
C34B C 0.2140(7) 0.5411(6) 0.2649(8) 0.026(2) Uiso 0.148(3) 1 d D . P A 2
H34B H 0.2553 0.5339 0.2145 0.032 Uiso 0.148(3) 1 calc R U P A 2
C35B C 0.1081(10) 0.5538(9) 0.2348(10) 0.030(4) Uiso 0.148(3) 1 d D . P A 2
H35B H 0.0722 0.5492 0.1647 0.036 Uiso 0.148(3) 1 calc R U P A 2
C36B C 0.0531(19) 0.574(3) 0.3099(15) 0.046(12) Uiso 0.148(3) 1 d D . P A 2
H36B H -0.0182 0.5934 0.2890 0.055 Uiso 0.148(3) 1 calc R U P A 2
C37B C 0.0976(10) 0.5664(8) 0.4142(10) 0.028(3) Uiso 0.148(3) 1 d D . P A 2
H37B H 0.0554 0.5724 0.4640 0.034 Uiso 0.148(3) 1 calc R U P A 2
C38B C 0.2058(8) 0.5501(5) 0.4424(6) 0.0102(16) Uiso 0.148(3) 1 d D . P A 2
H38B H 0.2398 0.5470 0.5132 0.012 Uiso 0.148(3) 1 calc R U P A 2

loop_
_atom_site_aniso_label
_atom_site_aniso_U_11
_atom_site_aniso_U_22
_atom_site_aniso_U_33
_atom_site_aniso_U_23
_atom_site_aniso_U_13
_atom_site_aniso_U_12
Ti1A 0.0115(2) 0.01292(13) 0.00885(14) -0.00160(9) 0.00294(13) -0.00065(12)
C1 0.0197(6) 0.0153(5) 0.0140(5) -0.0046(4) 0.0064(4) -0.0025(4)
C2 0.0186(6) 0.0203(6) 0.0149(5) -0.0060(4) 0.0052(4) -0.0027(4)
C3 0.0199(6) 0.0246(6) 0.0224(6) -0.0099(5) 0.0096(5) -0.0081(5)
C4 0.0322(7) 0.0169(5) 0.0186(6) -0.0046(4) 0.0129(5) -0.0082(5)
C5 0.0267(6) 0.0171(5) 0.0153(5) -0.0026(4) 0.0065(5) -0.0011(5)
C6 0.0186(5) 0.0169(5) 0.0171(5) -0.0049(4) 0.0079(4) -0.0028(4)
C7 0.0170(6) 0.0325(7) 0.0169(6) -0.0038(5) 0.0028(5) 0.0024(5)
C8 0.0169(6) 0.0423(8) 0.0310(7) -0.0119(6) 0.0070(5) -0.0038(6)
C9 0.0224(6) 0.0262(6) 0.0289(7) -0.0059(5) 0.0155(5) -0.0023(5)
C10 0.0332(7) 0.0215(6) 0.0252(7) 0.0020(5) 0.0177(6) 0.0011(5)
C11 0.0221(6) 0.0201(5) 0.0166(6) 0.0024(4) 0.0086(5) 0.0044(4)
C12 0.0289(7) 0.0229(6) 0.0258(7) 0.0054(5) 0.0107(5) 0.0090(5)
C13 0.0274(7) 0.0240(6) 0.0281(7) -0.0058(5) 0.0136(6) 0.0032(5)
C14 0.0208(6) 0.0287(6) 0.0166(6) -0.0061(5) 0.0054(5) -0.0037(5)
C15 0.0296(7) 0.0170(6) 0.0267(7) -0.0054(5) 0.0132(5) -0.0012(5)
C16 0.0172(5) 0.0125(5) 0.0131(5) -0.0001(4) 0.0044(4) -0.0009(4)
C17 0.0178(5) 0.0164(5) 0.0157(5) -0.0013(4) 0.0046(4) 0.0000(4)
C18 0.0186(6) 0.0219(6) 0.0155(5) 0.0011(4) 0.0000(4) -0.0017(4)
C19 0.0246(6) 0.0172(5) 0.0123(5) -0.0004(4) 0.0048(4) -0.0045(4)
C20 0.0191(5) 0.0161(5) 0.0141(5) -0.0005(4) 0.0061(4) -0.0009(4)
C21 0.0160(5) 0.0157(5) 0.0120(5) -0.0007(4) 0.0035(4) -0.0008(4)
C22 0.0156(5) 0.0196(5) 0.0171(5) -0.0023(4) 0.0037(4) 0.0002(4)
C23 0.0188(6) 0.0250(6) 0.0202(6) 0.0003(5) -0.0010(5) 0.0006(5)
C24 0.0214(6) 0.0253(6) 0.0167(6) -0.0037(5) 0.0012(5) -0.0047(5)
C25 0.0247(6) 0.0277(6) 0.0212(6) -0.0098(5) 0.0069(5) -0.0050(5)
C26 0.0181(5) 0.0183(5) 0.0207(6) -0.0063(4) 0.0030(5) 0.0003(4)
C27 0.0225(6) 0.0314(7) 0.0178(6) -0.0016(5) 0.0073(5) -0.0081(5)
C28 0.0265(7) 0.0249(6) 0.0262(7) -0.0033(5) 0.0032(5) -0.0102(5)
C29 0.0308(7) 0.0154(6) 0.0283(7) 0.0010(5) -0.0024(6) -0.0005(5)
C30 0.0306(7) 0.0231(6) 0.0225(6) 0.0041(5) 0.0030(5) -0.0095(5)
C31A 0.0115(7) 0.0114(7) 0.0142(7) -0.0012(5) 0.0024(7) -0.0013(5)
C32A 0.0129(6) 0.0141(6) 0.0127(6) -0.0005(4) 0.0024(5) -0.0003(4)
C33A 0.0135(7) 0.0126(6) 0.0172(8) -0.0001(5) 0.0035(5) -0.0002(5)
C34A 0.0176(7) 0.0197(7) 0.0236(7) 0.0004(5) 0.0075(6) 0.0017(5)
C35A 0.0165(9) 0.0266(9) 0.0401(11) 0.0012(7) 0.0053(8) 0.0037(7)
C36A 0.0122(9) 0.0259(14) 0.0372(18) 0.0058(7) -0.0056(7) 0.0035(8)
C37A 0.0275(10) 0.0282(9) 0.0225(10) 0.0036(8) -0.0027(8) 0.0009(7)
C38A 0.0186(7) 0.0239(7) 0.0165(8) 0.0018(6) 0.0024(6) 0.0003(5)

loop_
_atom_type_symbol
_atom_type_description
_atom_type_scat_dispersion_real
_atom_type_scat_dispersion_imag
_atom_type_scat_source
C C 0.0033 0.0016 'International Tables Vol C Tables 4.2.6.8 and 6.1.1.4'
H H 0.0000 0.0000 'International Tables Vol C Tables 4.2.6.8 and 6.1.1.4'
Ti Ti 0.2776 0.4457 'International Tables Vol C Tables 4.2.6.8 and 6.1.1.4'

loop_
_geom_angle_atom_site_label_1
_geom_angle_atom_site_label_2
_geom_angle_atom_site_label_3
_geom_angle
_geom_angle_site_symmetry_1
_geom_angle_site_symmetry_3
C32A Ti1A C31A 73.14(6) . 3_666
C32A Ti1A C31A 34.62(5) . .
C31A Ti1A C31A 38.52(7) 3_666 .
C32A Ti1A C4 87.22(5) . .
C31A Ti1A C4 84.08(6) 3_666 .
C31A Ti1A C4 84.75(5) . .
C32A Ti1A C20 95.82(5) . .
C31A Ti1A C20 131.38(6) 3_666 .
C31A Ti1A C20 117.23(5) . .
C4 Ti1A C20 143.77(5) . .
C32A Ti1A C19 130.32(5) . .
C31A Ti1A C19 130.39(6) 3_666 .
C31A Ti1A C19 143.61(5) . .
C4 Ti1A C19 131.64(4) . .
C20 Ti1A C19 34.57(4) . .
C32A Ti1A C5 81.52(5) . .
C31A Ti1A C5 114.52(6) 3_666 .
C31A Ti1A C5 98.71(6) . .
C4 Ti1A C5 34.56(5) . .
C20 Ti1A C5 110.10(5) . .
C19 Ti1A C5 112.18(4) . .
C32A Ti1A C3 120.13(5) . .
C31A Ti1A C3 86.31(6) 3_666 .
C31A Ti1A C3 106.82(5) . .
C4 Ti1A C3 34.10(5) . .
C20 Ti1A C3 135.78(4) . .
C19 Ti1A C3 106.00(5) . .
C5 Ti1A C3 56.95(5) . .
C32A Ti1A C18 133.49(5) . .
C31A Ti1A C18 96.65(6) 3_666 .
C31A Ti1A C18 121.05(5) . .
C4 Ti1A C18 137.85(5) . .
C20 Ti1A C18 56.76(4) . .
C19 Ti1A C18 33.97(4) . .
C5 Ti1A C18 140.07(4) . .
C3 Ti1A C18 103.76(5) . .
C32A Ti1A C2 137.66(5) . .
C31A Ti1A C2 118.08(6) 3_666 .
C31A Ti1A C2 139.56(5) . .
C4 Ti1A C2 56.37(4) . .
C20 Ti1A C2 102.03(4) . .
C19 Ti1A C2 76.03(4) . .
C5 Ti1A C2 56.35(4) . .
C3 Ti1A C2 33.97(4) . .
C18 Ti1A C2 87.70(5) . .
C32A Ti1A C1 110.15(5) . .
C31A Ti1A C1 139.94(6) 3_666 .
C31A Ti1A C1 132.79(6) . .
C4 Ti1A C1 56.92(4) . .
C20 Ti1A C1 88.61(4) . .
C19 Ti1A C1 79.39(4) . .
C5 Ti1A C1 34.12(4) . .
C3 Ti1A C1 56.76(4) . .
C18 Ti1A C1 106.14(4) . .
C2 Ti1A C1 33.83(4) . .
C32A Ti1A C17 100.49(5) . .
C31A Ti1A C17 79.27(6) 3_666 .
C31A Ti1A C17 90.39(5) . .
C4 Ti1A C17 158.65(6) . .
C20 Ti1A C17 55.83(4) . .
C19 Ti1A C17 55.92(4) . .
C5 Ti1A C17 165.84(5) . .
C3 Ti1A C17 130.50(6) . .
C18 Ti1A C17 33.69(4) . .
C2 Ti1A C17 121.34(5) . .
C1 Ti1A C17 135.30(4) . .
C32A Ti1A C16 80.15(5) . .
C31A Ti1A C16 97.93(5) 3_666 .
C31A Ti1A C16 88.25(5) . .
C4 Ti1A C16 165.98(6) . .
C20 Ti1A C16 33.82(4) . .
C19 Ti1A C16 56.30(4) . .
C5 Ti1A C16 135.81(5) . .
C3 Ti1A C16 159.50(5) . .
C18 Ti1A C16 55.91(4) . .
C2 Ti1A C16 132.12(4) . .
C1 Ti1A C16 122.12(4) . .
C17 Ti1A C16 33.05(4) . .
C32B Ti1B C31B 75.2(6) . 3_666
C32B Ti1B C18 88.9(3) . .
C31B Ti1B C18 126.8(6) 3_666 .
C32B Ti1B C3 80.0(2) . .
C31B Ti1B C3 109.6(6) 3_666 .
C18 Ti1B C3 117.12(16) . .
C32B Ti1B C19 124.4(3) . .
C31B Ti1B C19 135.4(6) 3_666 .
C18 Ti1B C19 36.00(6) . .
C3 Ti1B C19 112.99(12) . .
C32B Ti1B C2 108.5(3) . .
C31B Ti1B C2 137.3(6) 3_666 .
C18 Ti1B C2 95.83(12) . .
C3 Ti1B C2 35.79(6) . .
C19 Ti1B C2 78.98(9) . .
C32B Ti1B C17 82.0(2) . .
C31B Ti1B C17 90.9(6) 3_666 .
C18 Ti1B C17 36.17(6) . .
C3 Ti1B C17 148.04(18) . .
C19 Ti1B C17 58.26(7) . .
C2 Ti1B C17 131.72(13) . .
C32B Ti1B C31B 32.4(4) . .
C31B Ti1B C31B 42.7(8) 3_666 .
C18 Ti1B C31B 108.9(5) . .
C3 Ti1B C31B 93.4(5) . .
C19 Ti1B C31B 142.7(5) . .
C2 Ti1B C31B 128.8(5) . .
C17 Ti1B C31B 85.3(5) . .
C32B Ti1B C4 90.6(2) . .
C31B Ti1B C4 80.9(6) 3_666 .
C18 Ti1B C4 150.85(15) . .
C3 Ti1B C4 34.54(6) . .
C19 Ti1B C4 131.58(12) . .
C2 Ti1B C4 56.89(7) . .
C17 Ti1B C4 170.16(13) . .
C31B Ti1B C4 85.0(5) . .
C32B Ti1B C20 137.5(3) . .
C31B Ti1B C20 103.3(6) 3_666 .
C18 Ti1B C20 57.36(7) . .
C3 Ti1B C20 136.02(12) . .
C19 Ti1B C20 33.63(5) . .
C2 Ti1B C20 100.66(10) . .
C17 Ti1B C20 55.48(7) . .
C31B Ti1B C20 130.5(5) . .
C4 Ti1B C20 131.66(15) . .
C32B Ti1B C1 136.6(3) . .
C31B Ti1B C1 117.2(6) 3_666 .
C18 Ti1B C1 109.15(11) . .
C3 Ti1B C1 56.56(7) . .
C19 Ti1B C1 77.82(9) . .
C2 Ti1B C1 33.17(5) . .
C17 Ti1B C1 134.95(12) . .
C31B Ti1B C1 139.4(5) . .
C4 Ti1B C1 54.59(7) . .
C20 Ti1B C1 82.84(9) . .
C32B Ti1B C16 109.2(2) . .
C31B Ti1B C16 80.9(6) 3_666 .
C18 Ti1B C16 56.86(7) . .
C3 Ti1B C16 167.89(13) . .
C19 Ti1B C16 55.53(7) . .
C2 Ti1B C16 132.11(12) . .
C17 Ti1B C16 32.75(5) . .
C31B Ti1B C16 98.6(5) . .
C4 Ti1B C16 148.48(17) . .
C20 Ti1B C16 32.26(5) . .
C1 Ti1B C16 113.72(12) . .
C5 C1 C2 106.45(11) . .
C5 C1 C6 126.56(11) . .
C2 C1 C6 126.83(11) . .
C5 C1 Ti1A 70.40(7) . .
C2 C1 Ti1A 72.50(7) . .
C6 C1 Ti1A 125.61(8) . .
C5 C1 Ti1B 75.05(9) . .
C2 C1 Ti1B 64.13(10) . .
C6 C1 Ti1B 128.94(10) . .
C3 C2 C1 108.87(11) . .
C3 C2 Ti1B 68.77(9) . .
C1 C2 Ti1B 82.70(11) . .
C3 C2 Ti1A 71.61(7) . .
C1 C2 Ti1A 73.67(7) . .
C3 C2 H2 125.6 . .
C1 C2 H2 125.6 . .
Ti1A C2 H2 120.9 . .
C4 C3 C2 107.72(11) . .
C4 C3 Ti1B 79.55(11) . .
C2 C3 Ti1B 75.44(10) . .
C4 C3 Ti1A 71.81(7) . .
C2 C3 Ti1A 74.42(7) . .
C4 C3 H3 126.1 . .
C2 C3 H3 126.1 . .
Ti1A C3 H3 119.5 . .
C3 C4 C5 108.48(11) . .
C3 C4 Ti1A 74.10(7) . .
C5 C4 Ti1A 73.29(7) . .
C3 C4 Ti1B 65.91(11) . .
C5 C4 Ti1B 80.70(11) . .
C3 C4 H4 125.8 . .
C5 C4 H4 125.8 . .
Ti1A C4 H4 118.7 . .
C4 C5 C1 108.47(11) . .
C4 C5 Ti1A 72.15(7) . .
C1 C5 Ti1A 75.48(7) . .
C4 C5 Ti1B 66.91(9) . .
C1 C5 Ti1B 73.13(9) . .
C4 C5 H5 125.8 . .
C1 C5 H5 125.8 . .
Ti1A C5 H5 118.5 . .
C1 C6 C11 112.29(10) . .
C1 C6 C7 113.01(10) . .
C11 C6 C7 108.07(10) . .
C1 C6 H6 107.8 . .
C11 C6 H6 107.8 . .
C7 C6 H6 107.8 . .
C12 C7 C8 108.89(11) . .
C12 C7 C6 110.64(10) . .
C8 C7 C6 108.80(12) . .
C12 C7 H7 109.5 . .
C8 C7 H7 109.5 . .
C6 C7 H7 109.5 . .
C9 C8 C7 110.21(11) . .
C9 C8 H8A 109.6 . .
C7 C8 H8A 109.6 . .
C9 C8 H8B 109.6 . .
C7 C8 H8B 109.6 . .
H8A C8 H8B 108.1 . .
C8 C9 C10 109.43(11) . .
C8 C9 C13 109.34(12) . .
C10 C9 C13 109.07(11) . .
C8 C9 H9 109.7 . .
C10 C9 H9 109.7 . .
C13 C9 H9 109.7 . .
C9 C10 C11 109.81(11) . .
C9 C10 H10A 109.7 . .
C11 C10 H10A 109.7 . .
C9 C10 H10B 109.7 . .
C11 C10 H10B 109.7 . .
H10A C10 H10B 108.2 . .
C14 C11 C10 109.49(10) . .
C14 C11 C6 110.06(10) . .
C10 C11 C6 109.30(11) . .
C14 C11 H11 109.3 . .
C10 C11 H11 109.3 . .
C6 C11 H11 109.3 . .
C15 C12 C7 109.69(11) . .
C15 C12 H12A 109.7 . .
C7 C12 H12A 109.7 . .
C15 C12 H12B 109.7 . .
C7 C12 H12B 109.7 . .
H12A C12 H12B 108.2 . .
C9 C13 C15 109.29(10) . .
C9 C13 H13A 109.8 . .
C15 C13 H13A 109.8 . .
C9 C13 H13B 109.8 . .
C15 C13 H13B 109.8 . .
H13A C13 H13B 108.3 . .
C15 C14 C11 109.70(10) . .
C15 C14 H14A 109.7 . .
C11 C14 H14A 109.7 . .
C15 C14 H14B 109.7 . .
C11 C14 H14B 109.7 . .
H14A C14 H14B 108.2 . .
C12 C15 C14 109.02(10) . .
C12 C15 C13 109.91(12) . .
C14 C15 C13 109.75(11) . .
C12 C15 H15 109.4 . .
C14 C15 H15 109.4 . .
C13 C15 H15 109.4 . .
C17 C16 C20 106.52(10) . .
C17 C16 C21 126.55(10) . .
C20 C16 C21 126.86(11) . .
C17 C16 Ti1A 72.49(7) . .
C20 C16 Ti1A 68.59(6) . .
C21 C16 Ti1A 126.21(8) . .
C17 C16 Ti1B 64.10(10) . .
C20 C16 Ti1B 71.14(9) . .
C21 C16 Ti1B 131.81(10) . .
C16 C17 C18 108.97(11) . .
C16 C17 Ti1B 83.15(11) . .
C18 C17 Ti1B 65.64(10) . .
C16 C17 Ti1A 74.47(7) . .
C18 C17 Ti1A 70.95(7) . .
C16 C17 H17 125.5 . .
C18 C17 H17 125.5 . .
Ti1A C17 H17 120.8 . .
C19 C18 C17 107.83(11) . .
C19 C18 Ti1B 77.63(11) . .
C17 C18 Ti1B 78.18(10) . .
C19 C18 Ti1A 71.90(7) . .
C17 C18 Ti1A 75.36(7) . .
C19 C18 H18 126.1 . .
C17 C18 H18 126.1 . .
Ti1A C18 H18 118.6 . .
C18 C19 C20 107.91(11) . .
C18 C19 Ti1B 66.38(11) . .
C20 C19 Ti1B 80.62(11) . .
C18 C19 Ti1A 74.12(7) . .
C20 C19 Ti1A 72.49(7) . .
C18 C19 H19 126.0 . .
C20 C19 H19 126.0 . .
Ti1A C19 H19 119.2 . .
C19 C20 C16 108.61(11) . .
C19 C20 Ti1A 72.94(7) . .
C16 C20 Ti1A 77.58(7) . .
C19 C20 Ti1B 65.75(10) . .
C16 C20 Ti1B 76.60(9) . .
C19 C20 H20 125.7 . .
C16 C20 H20 125.7 . .
Ti1A C20 H20 115.8 . .
C16 C21 C22 113.20(9) . .
C16 C21 C26 112.83(10) . .
C22 C21 C26 107.68(9) . .
C16 C21 H21 107.6 . .
C22 C21 H21 107.6 . .
C26 C21 H21 107.6 . .
C23 C22 C27 108.76(10) . .
C23 C22 C21 109.08(10) . .
C27 C22 C21 111.44(10) . .
C23 C22 H22 109.2 . .
C27 C22 H22 109.2 . .
C21 C22 H22 109.2 . .
C24 C23 C22 109.50(10) . .
C24 C23 H23A 109.8 . .
C22 C23 H23A 109.8 . .
C24 C23 H23B 109.8 . .
C22 C23 H23B 109.8 . .
H23A C23 H23B 108.2 . .
C23 C24 C25 109.26(10) . .
C23 C24 C28 109.74(11) . .
C25 C24 C28 108.91(11) . .
C23 C24 H24 109.6 . .
C25 C24 H24 109.6 . .
C28 C24 H24 109.6 . .
C24 C25 C26 110.18(10) . .
C24 C25 H25A 109.6 . .
C26 C25 H25A 109.6 . .
C24 C25 H25B 109.6 . .
C26 C25 H25B 109.6 . .
H25A C25 H25B 108.1 . .
C29 C26 C25 109.46(11) . .
C29 C26 C21 110.64(10) . .
C25 C26 C21 108.44(10) . .
C29 C26 H26 109.4 . .
C25 C26 H26 109.4 . .
C21 C26 H26 109.4 . .
C30 C27 C22 110.04(11) . .
C30 C27 H27A 109.7 . .
C22 C27 H27A 109.7 . .
C30 C27 H27B 109.7 . .
C22 C27 H27B 109.7 . .
H27A C27 H27B 108.2 . .
C30 C28 C24 109.62(10) . .
C30 C28 H28A 109.7 . .
C24 C28 H28A 109.7 . .
C30 C28 H28B 109.7 . .
C24 C28 H28B 109.7 . .
H28A C28 H28B 108.2 . .
C30 C29 C26 110.15(11) . .
C30 C29 H29A 109.6 . .
C26 C29 H29A 109.6 . .
C30 C29 H29B 109.6 . .
C26 C29 H29B 109.6 . .
H29A C29 H29B 108.1 . .
C27 C30 C29 108.41(11) . .
C27 C30 C28 109.16(12) . .
C29 C30 C28 109.94(12) . .
C27 C30 H30 109.8 . .
C29 C30 H30 109.8 . .
C28 C30 H30 109.8 . .
C32A C31A C31A 127.5(3) . 3_666
C32A C31A Ti1A 155.63(14) . 3_666
C31A C31A Ti1A 76.89(17) 3_666 3_666
C32A C31A Ti1A 62.89(11) . .
C31A C31A Ti1A 64.59(17) 3_666 .
Ti1A C31A Ti1A 141.48(7) 3_666 .
C31A C32A C33A 129.72(15) . .
C31A C32A Ti1A 82.49(11) . .
C33A C32A Ti1A 147.79(11) . .
C34A C33A C38A 117.95(14) . .
C34A C33A C32A 119.31(13) . .
C38A C33A C32A 122.72(15) . .
C35A C34A C33A 120.78(16) . .
C35A C34A H34A 119.6 . .
C33A C34A H34A 119.6 . .
C36A C35A C34A 120.9(2) . .
C36A C35A H35A 119.6 . .
C34A C35A H35A 119.6 . .
C35A C36A C37A 119.2(3) . .
C35A C36A H36A 120.4 . .
C37A C36A H36A 120.4 . .
C36A C37A C38A 120.3(2) . .
C36A C37A H37A 119.8 . .
C38A C37A H37A 119.8 . .
C37A C38A C33A 120.84(16) . .
C37A C38A H38A 119.6 . .
C33A C38A H38A 119.6 . .
C32B C31B C31B 120.2(17) . 3_666
C32B C31B Ti1B 162.9(14) . 3_666
C31B C31B Ti1B 76.9(10) 3_666 3_666
C32B C31B Ti1B 59.8(8) . .
C31B C31B Ti1B 60.4(10) 3_666 .
Ti1B C31B Ti1B 137.3(8) 3_666 .
C31B C32B C33B 123.6(11) . .
C31B C32B Ti1B 87.8(9) . .
C33B C32B Ti1B 148.7(6) . .
C38B C33B C34B 119.5(7) . .
C38B C33B C32B 122.5(8) . .
C34B C33B C32B 117.9(8) . .
C35B C34B C33B 121.2(10) . .
C35B C34B H34B 119.4 . .
C33B C34B H34B 119.4 . .
C34B C35B C36B 117.5(13) . .
C34B C35B H35B 121.2 . .
C36B C35B H35B 121.2 . .
C35B C36B C37B 122.8(17) . .
C35B C36B H36B 118.6 . .
C37B C36B H36B 118.6 . .
C38B C37B C36B 117.1(13) . .
C38B C37B H37B 121.5 . .
C36B C37B H37B 121.5 . .
C33B C38B C37B 120.8(8) . .
C33B C38B H38B 119.6 . .
C37B C38B H38B 119.6 . .

loop_
_geom_bond_atom_site_label_1
_geom_bond_atom_site_label_2
_geom_bond_distance
_geom_bond_site_symmetry_2
Ti1A C32A 2.0771(15) .
Ti1A C31A 2.145(2) 3_666
Ti1A C31A 2.313(2) .
Ti1A C4 2.3703(13) .
Ti1A C20 2.3788(12) .
Ti1A C19 2.3846(12) .
Ti1A C5 2.3850(13) .
Ti1A C3 2.3995(13) .
Ti1A C18 2.4130(14) .
Ti1A C2 2.4357(12) .
Ti1A C1 2.4508(12) .
Ti1A C17 2.4699(13) .
Ti1A C16 2.4953(12) .
Ti1B C32B 2.071(8) .
Ti1B C31B 2.138(15) 3_666
Ti1B C18 2.185(3) .
Ti1B C3 2.252(3) .
Ti1B C19 2.330(3) .
Ti1B C2 2.338(3) .
Ti1B C17 2.348(3) .
Ti1B C31B 2.395(18) .
Ti1B C4 2.426(3) .
Ti1B C20 2.521(3) .
Ti1B C1 2.578(3) .
Ti1B C16 2.592(3) .
C1 C5 1.4202(17) .
C1 C2 1.4220(17) .
C1 C6 1.5177(16) .
C2 C3 1.4129(17) .
C2 H2 0.9500 .
C3 C4 1.399(2) .
C3 H3 0.9500 .
C4 C5 1.4125(19) .
C4 H4 0.9500 .
C5 H5 0.9500 .
C6 C11 1.5475(17) .
C6 C7 1.5500(18) .
C6 H6 1.0000 .
C7 C12 1.533(2) .
C7 C8 1.5375(19) .
C7 H7 1.0000 .
C8 C9 1.531(2) .
C8 H8A 0.9900 .
C8 H8B 0.9900 .
C9 C10 1.5310(19) .
C9 C13 1.5361(19) .
C9 H9 1.0000 .
C10 C11 1.5366(18) .
C10 H10A 0.9900 .
C10 H10B 0.9900 .
C11 C14 1.5318(18) .
C11 H11 1.0000 .
C12 C15 1.529(2) .
C12 H12A 0.9900 .
C12 H12B 0.9900 .
C13 C15 1.5363(19) .
C13 H13A 0.9900 .
C13 H13B 0.9900 .
C14 C15 1.5311(19) .
C14 H14A 0.9900 .
C14 H14B 0.9900 .
C15 H15 1.0000 .
C16 C17 1.4123(16) .
C16 C20 1.4223(16) .
C16 C21 1.5105(16) .
C17 C18 1.4159(17) .
C17 H17 0.9500 .
C18 C19 1.4019(18) .
C18 H18 0.9500 .
C19 C20 1.4153(17) .
C19 H19 0.9500 .
C20 H20 0.9500 .
C21 C22 1.5428(16) .
C21 C26 1.5470(16) .
C21 H21 1.0000 .
C22 C23 1.5348(17) .
C22 C27 1.5382(18) .
C22 H22 1.0000 .
C23 C24 1.5305(19) .
C23 H23A 0.9900 .
C23 H23B 0.9900 .
C24 C25 1.5306(19) .
C24 C28 1.5368(19) .
C24 H24 1.0000 .
C25 C26 1.5358(18) .
C25 H25A 0.9900 .
C25 H25B 0.9900 .
C26 C29 1.5327(19) .
C26 H26 1.0000 .
C27 C30 1.528(2) .
C27 H27A 0.9900 .
C27 H27B 0.9900 .
C28 C30 1.5356(19) .
C28 H28A 0.9900 .
C28 H28B 0.9900 .
C29 C30 1.531(2) .
C29 H29A 0.9900 .
C29 H29B 0.9900 .
C30 H30 1.0000 .
C31A C32A 1.326(2) .
C31A C31A 1.479(3) 3_666
C31A Ti1A 2.145(2) 3_666
C32A C33A 1.4554(19) .
C33A C34A 1.398(2) .
C33A C38A 1.402(2) .
C34A C35A 1.386(2) .
C34A H34A 0.9500 .
C35A C36A 1.383(4) .
C35A H35A 0.9500 .
C36A C37A 1.387(4) .
C36A H36A 0.9500 .
C37A C38A 1.393(3) .
C37A H37A 0.9500 .
C38A H38A 0.9500 .
C31B C32B 1.285(14) .
C31B C31B 1.67(4) 3_666
C31B Ti1B 2.139(15) 3_666
C32B C33B 1.476(10) .
C33B C38B 1.370(11) .
C33B C34B 1.403(12) .
C34B C35B 1.342(13) .
C34B H34B 0.9500 .
C35B C36B 1.385(19) .
C35B H35B 0.9500 .
C36B C37B 1.387(18) .
C36B H36B 0.9500 .
C37B C38B 1.379(13) .
C37B H37B 0.9500 .
C38B H38B 0.9500 .

loop_
_geom_torsion_atom_site_label_1
_geom_torsion_atom_site_label_2
_geom_torsion_atom_site_label_3
_geom_torsion_atom_site_label_4
_geom_torsion
_geom_torsion_site_symmetry_1
C5 C1 C2 C3 -0.79(13) .
C6 C1 C2 C3 174.81(11) .
Ti1A C1 C2 C3 -63.42(8) .
Ti1B C1 C2 C3 -64.56(10) .
C5 C1 C2 Ti1B 63.76(10) .
C6 C1 C2 Ti1B -120.63(13) .
C5 C1 C2 Ti1A 62.62(8) .
C6 C1 C2 Ti1A -121.77(11) .
C1 C2 C3 C4 0.17(14) .
Ti1B C2 C3 C4 -73.76(13) .
Ti1A C2 C3 C4 -64.57(9) .
C1 C2 C3 Ti1B 73.93(13) .
C1 C2 C3 Ti1A 64.74(9) .
C2 C3 C4 C5 0.54(14) .
Ti1B C3 C4 C5 -70.36(12) .
Ti1A C3 C4 C5 -65.77(9) .
C2 C3 C4 Ti1A 66.31(9) .
C2 C3 C4 Ti1B 70.90(11) .
C3 C4 C5 C1 -1.04(14) .
Ti1A C4 C5 C1 -67.34(8) .
Ti1B C4 C5 C1 -61.64(11) .
C3 C4 C5 Ti1A 66.30(9) .
C3 C4 C5 Ti1B 60.60(11) .
C2 C1 C5 C4 1.12(13) .
C6 C1 C5 C4 -174.50(11) .
Ti1A C1 C5 C4 65.15(9) .
Ti1B C1 C5 C4 57.77(11) .
C2 C1 C5 Ti1A -64.02(8) .
C6 C1 C5 Ti1A 120.35(11) .
C2 C1 C5 Ti1B -56.65(11) .
C6 C1 C5 Ti1B 127.73(14) .
C5 C1 C6 C11 144.49(12) .
C2 C1 C6 C11 -30.26(16) .
Ti1A C1 C6 C11 -124.52(10) .
Ti1B C1 C6 C11 -114.77(14) .
C5 C1 C6 C7 21.93(16) .
C2 C1 C6 C7 -152.82(12) .
Ti1A C1 C6 C7 112.92(10) .
Ti1B C1 C6 C7 122.67(14) .
C1 C6 C7 C12 66.45(13) .
C11 C6 C7 C12 -58.43(13) .
C1 C6 C7 C8 -173.96(10) .
C11 C6 C7 C8 61.16(13) .
C12 C7 C8 C9 59.87(15) .
C6 C7 C8 C9 -60.80(15) .
C7 C8 C9 C10 59.48(15) .
C7 C8 C9 C13 -59.93(15) .
C8 C9 C10 C11 -59.19(15) .
C13 C9 C10 C11 60.38(14) .
C9 C10 C11 C14 -59.82(14) .
C9 C10 C11 C6 60.80(14) .
C1 C6 C11 C14 -66.47(13) .
C7 C6 C11 C14 58.84(13) .
C1 C6 C11 C10 173.26(10) .
C7 C6 C11 C10 -61.43(13) .
C8 C7 C12 C15 -59.67(14) .
C6 C7 C12 C15 59.86(14) .
C8 C9 C13 C15 59.30(15) .
C10 C9 C13 C15 -60.32(15) .
C10 C11 C14 C15 59.13(14) .
C6 C11 C14 C15 -61.04(13) .
C7 C12 C15 C14 -60.10(14) .
C7 C12 C15 C13 60.23(14) .
C11 C14 C15 C12 60.88(14) .
C11 C14 C15 C13 -59.55(14) .
C9 C13 C15 C12 -59.77(14) .
C9 C13 C15 C14 60.11(15) .
C20 C16 C17 C18 -2.54(13) .
C21 C16 C17 C18 174.49(11) .
Ti1A C16 C17 C18 -63.02(9) .
Ti1B C16 C17 C18 -61.28(10) .
C20 C16 C17 Ti1B 58.74(10) .
C21 C16 C17 Ti1B -124.23(13) .
C20 C16 C17 Ti1A 60.48(8) .
C21 C16 C17 Ti1A -122.49(11) .
C16 C17 C18 C19 0.19(14) .
Ti1B C17 C18 C19 -72.71(12) .
Ti1A C17 C18 C19 -65.08(9) .
C16 C17 C18 Ti1B 72.90(12) .
C16 C17 C18 Ti1A 65.27(9) .
C17 C18 C19 C20 2.26(14) .
Ti1B C18 C19 C20 -70.83(12) .
Ti1A C18 C19 C20 -65.13(8) .
C17 C18 C19 Ti1B 73.09(12) .
C17 C18 C19 Ti1A 67.39(9) .
C18 C19 C20 C16 -3.87(13) .
Ti1B C19 C20 C16 -65.17(11) .
Ti1A C19 C20 C16 -70.08(8) .
C18 C19 C20 Ti1A 66.21(9) .
C18 C19 C20 Ti1B 61.30(11) .
C17 C16 C20 C19 3.93(13) .
C21 C16 C20 C19 -173.08(11) .
Ti1A C16 C20 C19 66.98(8) .
Ti1B C16 C20 C19 58.28(11) .
C17 C16 C20 Ti1A -63.04(8) .
C21 C16 C20 Ti1A 119.94(11) .
C17 C16 C20 Ti1B -54.35(11) .
C21 C16 C20 Ti1B 128.63(14) .
C17 C16 C21 C22 -165.58(11) .
C20 C16 C21 C22 10.86(16) .
Ti1A C16 C21 C22 99.92(11) .
Ti1B C16 C21 C22 108.24(14) .
C17 C16 C21 C26 -42.97(16) .
C20 C16 C21 C26 133.47(12) .
Ti1A C16 C21 C26 -137.47(9) .
Ti1B C16 C21 C26 -129.15(13) .
C16 C21 C22 C23 -171.92(10) .
C26 C21 C22 C23 62.65(12) .
C16 C21 C22 C27 67.99(13) .
C26 C21 C22 C27 -57.44(12) .
C27 C22 C23 C24 60.17(14) .
C21 C22 C23 C24 -61.56(13) .
C22 C23 C24 C25 59.25(14) .
C22 C23 C24 C28 -60.10(14) .
C23 C24 C25 C26 -59.52(14) .
C28 C24 C25 C26 60.34(14) .
C24 C25 C26 C29 -59.55(14) .
C24 C25 C26 C21 61.23(13) .
C16 C21 C26 C29 -67.69(13) .
C22 C21 C26 C29 57.96(13) .
C16 C21 C26 C25 172.26(10) .
C22 C21 C26 C25 -62.09(12) .
C23 C22 C27 C30 -60.63(14) .
C21 C22 C27 C30 59.65(13) .
C23 C24 C28 C30 59.54(15) .
C25 C24 C28 C30 -60.03(14) .
C25 C26 C29 C30 58.36(14) .
C21 C26 C29 C30 -61.08(14) .
C22 C27 C30 C29 -59.50(14) .
C22 C27 C30 C28 60.25(14) .
C26 C29 C30 C27 60.58(14) .
C26 C29 C30 C28 -58.68(14) .
C24 C28 C30 C27 -59.31(15) .
C24 C28 C30 C29 59.49(15) .
C31A C31A C32A C33A -179.36(19) 3_666
Ti1A C31A C32A C33A 0.1(4) 3_666
Ti1A C31A C32A C33A -179.57(17) .
C31A C31A C32A Ti1A 0.2(2) 3_666
Ti1A C31A C32A Ti1A 179.7(3) 3_666
C31A C32A C33A C34A 178.01(15) .
Ti1A C32A C33A C34A -1.2(3) .
C31A C32A C33A C38A -3.4(2) .
Ti1A C32A C33A C38A 177.43(14) .
C38A C33A C34A C35A -0.9(2) .
C32A C33A C34A C35A 177.77(15) .
C33A C34A C35A C36A -0.1(4) .
C34A C35A C36A C37A 1.5(6) .
C35A C36A C37A C38A -1.9(6) .
C36A C37A C38A C33A 0.9(4) .
C34A C33A C38A C37A 0.5(2) .
C32A C33A C38A C37A -178.13(16) .
C31B C31B C32B C33B 179.9(17) 3_666
Ti1B C31B C32B C33B -3(6) 3_666
Ti1B C31B C32B C33B 179.0(11) .
C31B C31B C32B Ti1B 1(2) 3_666
Ti1B C31B C32B Ti1B 178(5) 3_666
C31B C32B C33B C38B 9.8(17) .
Ti1B C32B C33B C38B -172.3(9) .
C31B C32B C33B C34B -170.4(14) .
Ti1B C32B C33B C34B 7.6(16) .
C38B C33B C34B C35B -1.0(15) .
C32B C33B C34B C35B 179.1(10) .
C33B C34B C35B C36B 8(3) .
C34B C35B C36B C37B -12(5) .
C35B C36B C37B C38B 10(5) .
C34B C33B C38B C37B -1.5(14) .
C32B C33B C38B C37B 178.3(9) .
C36B C37B C38B C33B -3(3) .
